data_4342115
loop_
_publ_author_name
'Santoro, Amedeo'
'Kershaw Cook, Laurence J.'
'Kulmaczewski, Rafal'
'Barrett, Simon A.'
'Cespedes, Oscar'
'Halcrow, Malcolm A.'

_publ_section_title
;
 Iron(II) Complexes of Tridentate Indazolylpyridine Ligands: Enhanced
 Spin-Crossover Hysteresis and Ligand-Based Fluorescence.
;
_journal_issue 2
_journal_name_full 'Inorganic chemistry'
_journal_page_first 682
_journal_page_last 693
_journal_paper_doi 10.1021/ic502726q
_journal_volume 54
_journal_year 2015
_chemical_formula_moiety 'C19 H13 N5'
_chemical_formula_sum 'C19 H13 N5'
_chemical_formula_weight 311.34
_chemical_name_systematic
; 
2,6-Bis(indazol-2-yl)pyridine
;
_space_group_IT_number 2
_symmetry_cell_setting triclinic
_symmetry_space_group_name_Hall '-P 1'
_symmetry_space_group_name_H-M 'P -1'
_atom_sites_solution_hydrogens geom
_atom_sites_solution_primary direct
_atom_sites_solution_secondary difmap
_audit_creation_method SHELXL-97
_cell_angle_alpha 104.009(5)
_cell_angle_beta 96.680(4)
_cell_angle_gamma 105.467(5)
_cell_formula_units_Z 4
_cell_length_a 6.9133(4)
_cell_length_b 11.8194(6)
_cell_length_c 19.3165(11)
_cell_measurement_reflns_used 3614
_cell_measurement_temperature 120(2)
_cell_measurement_theta_max 73.01
_cell_measurement_theta_min 4.05
_cell_volume 1448.09(15)
_computing_cell_refinement 'CrysAlisPro, Agilent Technologies'
_computing_data_collection 'CrysAlisPro, Agilent Technologies'
_computing_data_reduction 'CrysAlisPro, Agilent Technologies'
_computing_molecular_graphics 'XSEED (Barbour, 2001)'
_computing_publication_material 'local program'
_computing_structure_refinement 'SHELXL-97 (Sheldrick, 1997)'
_computing_structure_solution 'SHELXS-97 (Sheldrick, 1990)'
_diffrn_ambient_temperature 120(2)
_diffrn_detector_area_resol_mean 5.3095
_diffrn_measured_fraction_theta_full 0.935
_diffrn_measured_fraction_theta_max 0.935
_diffrn_measurement_device_type 'SuperNova, Dual, Cu at zero, Atlas'
_diffrn_measurement_method '\w scans'
_diffrn_radiation_monochromator mirror
_diffrn_radiation_source 'SuperNova (Cu) X-ray Source'
_diffrn_radiation_type 'Cu K\a'
_diffrn_radiation_wavelength 1.54184
_diffrn_reflns_av_R_equivalents 0.0550
_diffrn_reflns_av_sigmaI/netI 0.0648
_diffrn_reflns_limit_h_max 8
_diffrn_reflns_limit_h_min -8
_diffrn_reflns_limit_k_max 10
_diffrn_reflns_limit_k_min -14
_diffrn_reflns_limit_l_max 23
_diffrn_reflns_limit_l_min -23
_diffrn_reflns_number 11930
_diffrn_reflns_theta_full 73.40
_diffrn_reflns_theta_max 73.40
_diffrn_reflns_theta_min 4.05
_diffrn_standards_decay_% 0
_diffrn_standards_interval_count 0
_diffrn_standards_interval_time 0
_diffrn_standards_number 0
_exptl_absorpt_coefficient_mu 0.713
_exptl_absorpt_correction_T_max 1.000
_exptl_absorpt_correction_T_min 0.535
_exptl_absorpt_correction_type multi-scan
_exptl_absorpt_process_details
;
CrysAlisPro, Agilent Technologies,
Version 1.171.36.28e (release 10-06-2013 CrysAlis171 .NET)
Empirical absorption correction using spherical harmonics,
 implemented in SCALE3 ABSPACK scaling algorithm.
;
_exptl_crystal_colour colourless
_exptl_crystal_density_diffrn 1.428
_exptl_crystal_density_method 'not measured'
_exptl_crystal_description lath
_exptl_crystal_F_000 648
_exptl_crystal_size_max 0.23
_exptl_crystal_size_mid 0.17
_exptl_crystal_size_min 0.12
_refine_diff_density_max 0.273
_refine_diff_density_min -0.266
_refine_diff_density_rms 0.058
_refine_ls_extinction_method none
_refine_ls_goodness_of_fit_ref 1.028
_refine_ls_hydrogen_treatment refxyz
_refine_ls_matrix_type full
_refine_ls_number_parameters 511
_refine_ls_number_reflns 5442
_refine_ls_number_restraints 0
_refine_ls_restrained_S_all 1.028
_refine_ls_R_factor_all 0.0775
_refine_ls_R_factor_gt 0.0525
_refine_ls_shift/su_max 0.000
_refine_ls_shift/su_mean 0.000
_refine_ls_structure_factor_coef Fsqd
_refine_ls_weighting_details 'calc w=1/[\s^2^(Fo^2^)+(0.0613P)^2^+0.3180P] where P=(Fo^2^+2Fc^2^)/3'
_refine_ls_weighting_scheme calc
_refine_ls_wR_factor_gt 0.1267
_refine_ls_wR_factor_ref 0.1443
_reflns_number_gt 3958
_reflns_number_total 5442
_reflns_threshold_expression >2sigma(I)
_cod_data_source_file ic502726q_si_002.cif
_cod_data_source_block as1512yl
_cod_depositor_comments 'Adding full bibliography for 4342113--4342126.cif.'
_cod_original_cell_volume 1448.09(14)
_cod_database_code 4342115

loop_
_symmetry_equiv_pos_as_xyz
'x, y, z'
'-x, -y, -z'

loop_
_atom_site_label
_atom_site_type_symbol
_atom_site_fract_x
_atom_site_fract_y
_atom_site_fract_z
_atom_site_U_iso_or_equiv
_atom_site_adp_type
_atom_site_occupancy
_atom_site_symmetry_multiplicity
_atom_site_calc_flag
N1 N 0.2492(3) 0.64728(17) 0.41823(11) 0.0262(5) Uani 1 1 d
C2 C 0.0892(4) 0.6397(2) 0.45069(13) 0.0248(5) Uani 1 1 d
C3 C 0.0743(4) 0.7277(2) 0.51035(14) 0.0286(5) Uani 1 1 d
H3 H -0.058(5) 0.713(2) 0.5324(16) 0.034 Uiso 1 1 d
C4 C 0.2438(4) 0.8311(2) 0.53819(15) 0.0306(6) Uani 1 1 d
H4 H 0.234(4) 0.897(3) 0.5798(17) 0.037 Uiso 1 1 d
C5 C 0.4131(4) 0.8434(2) 0.50644(14) 0.0294(6) Uani 1 1 d
H5 H 0.534(5) 0.914(3) 0.5238(16) 0.035 Uiso 1 1 d
C6 C 0.4063(4) 0.7496(2) 0.44591(14) 0.0262(5) Uani 1 1 d
N7 N -0.0788(3) 0.53039(17) 0.41860(11) 0.0261(5) Uani 1 1 d
N8 N -0.2547(3) 0.51758(18) 0.44433(11) 0.0278(5) Uani 1 1 d
C9 C -0.3802(4) 0.4094(2) 0.40032(13) 0.0250(5) Uani 1 1 d
C10 C -0.5862(4) 0.3521(2) 0.40323(15) 0.0303(6) Uani 1 1 d
H10 H -0.657(5) 0.392(3) 0.4396(17) 0.036 Uiso 1 1 d
C11 C -0.6858(4) 0.2416(2) 0.35337(14) 0.0310(6) Uani 1 1 d
H11 H -0.828(5) 0.202(3) 0.3542(16) 0.037 Uiso 1 1 d
C12 C -0.5884(4) 0.1845(2) 0.30031(14) 0.0308(6) Uani 1 1 d
H12 H -0.665(5) 0.102(3) 0.2622(17) 0.037 Uiso 1 1 d
C13 C -0.3913(4) 0.2384(2) 0.29626(14) 0.0297(6) Uani 1 1 d
H13 H -0.317(4) 0.197(3) 0.2626(17) 0.036 Uiso 1 1 d
C14 C -0.2824(4) 0.3540(2) 0.34671(13) 0.0265(5) Uani 1 1 d
C15 C -0.0860(4) 0.4358(2) 0.36066(14) 0.0269(5) Uani 1 1 d
H15 H 0.035(4) 0.438(2) 0.3384(16) 0.032 Uiso 1 1 d
N16 N 0.5705(3) 0.75864(17) 0.40775(11) 0.0281(5) Uani 1 1 d
N17 N 0.7365(3) 0.86131(18) 0.43141(12) 0.0317(5) Uani 1 1 d
C18 C 0.8604(4) 0.8390(2) 0.38414(14) 0.0299(6) Uani 1 1 d
C19 C 1.0588(4) 0.9157(2) 0.38483(15) 0.0332(6) Uani 1 1 d
H19 H 1.122(5) 0.999(3) 0.4232(17) 0.040 Uiso 1 1 d
C20 C 1.1627(4) 0.8720(2) 0.33426(15) 0.0320(6) Uani 1 1 d
H20 H 1.307(5) 0.925(3) 0.3342(16) 0.038 Uiso 1 1 d
C21 C 1.0763(4) 0.7547(2) 0.28139(15) 0.0329(6) Uani 1 1 d
H21 H 1.166(5) 0.726(3) 0.2471(17) 0.039 Uiso 1 1 d
C22 C 0.8843(4) 0.6808(2) 0.27897(14) 0.0309(6) Uani 1 1 d
H22 H 0.824(4) 0.596(3) 0.2426(16) 0.037 Uiso 1 1 d
C23 C 0.7728(4) 0.7232(2) 0.33112(14) 0.0283(5) Uani 1 1 d
C24 C 0.5848(4) 0.6744(2) 0.34858(14) 0.0289(6) Uani 1 1 d
H24 H 0.473(5) 0.598(3) 0.3310(16) 0.035 Uiso 1 1 d
N25 N 0.5204(3) 0.74244(16) 0.00178(11) 0.0222(4) Uani 1 1 d
C26 C 0.6068(3) 0.68510(19) 0.04183(13) 0.0223(5) Uani 1 1 d
C27 C 0.8136(4) 0.6997(2) 0.05706(13) 0.0238(5) Uani 1 1 d
H27 H 0.864(4) 0.657(2) 0.0895(15) 0.029 Uiso 1 1 d
C28 C 0.9403(4) 0.7784(2) 0.02695(14) 0.0251(5) Uani 1 1 d
H28 H 1.082(4) 0.795(2) 0.0371(15) 0.030 Uiso 1 1 d
C29 C 0.8573(4) 0.8391(2) -0.01620(13) 0.0232(5) Uani 1 1 d
H29 H 0.945(4) 0.895(2) -0.0380(15) 0.028 Uiso 1 1 d
C30 C 0.6496(3) 0.81816(19) -0.02566(13) 0.0221(5) Uani 1 1 d
N31 N 0.4679(3) 0.60573(16) 0.07164(11) 0.0226(4) Uani 1 1 d
N32 N 0.5437(3) 0.54426(17) 0.11366(11) 0.0250(4) Uani 1 1 d
C33 C 0.3789(4) 0.4868(2) 0.13627(13) 0.0247(5) Uani 1 1 d
C34 C 0.3711(4) 0.4088(2) 0.18305(14) 0.0298(6) Uani 1 1 d
H34 H 0.498(5) 0.391(2) 0.2018(16) 0.036 Uiso 1 1 d
C35 C 0.1863(4) 0.3621(2) 0.20048(14) 0.0308(6) Uani 1 1 d
H35 H 0.181(4) 0.313(3) 0.2327(16) 0.037 Uiso 1 1 d
C36 C 0.0074(4) 0.3879(2) 0.17389(14) 0.0287(5) Uani 1 1 d
H36 H -0.123(4) 0.348(2) 0.1861(16) 0.034 Uiso 1 1 d
C37 C 0.0090(4) 0.4598(2) 0.12793(13) 0.0257(5) Uani 1 1 d
H37 H -0.118(4) 0.473(2) 0.1095(15) 0.031 Uiso 1 1 d
C38 C 0.1990(3) 0.51130(19) 0.10883(13) 0.0233(5) Uani 1 1 d
C39 C 0.2656(3) 0.58832(19) 0.06627(13) 0.0221(5) Uani 1 1 d
H39 H 0.187(4) 0.622(2) 0.0374(15) 0.027 Uiso 1 1 d
N40 N 0.5553(3) 0.88110(16) -0.06687(10) 0.0218(4) Uani 1 1 d
N41 N 0.6757(3) 0.96082(17) -0.09653(11) 0.0239(4) Uani 1 1 d
C42 C 0.5413(4) 1.0029(2) -0.13057(13) 0.0239(5) Uani 1 1 d
C43 C 0.5839(4) 1.0886(2) -0.17212(13) 0.0267(5) Uani 1 1 d
H43 H 0.725(4) 1.123(2) -0.1763(15) 0.032 Uiso 1 1 d
C44 C 0.4229(4) 1.1148(2) -0.20447(14) 0.0312(6) Uani 1 1 d
H44 H 0.444(4) 1.172(3) -0.2336(16) 0.037 Uiso 1 1 d
C45 C 0.2178(4) 1.0612(2) -0.19731(15) 0.0317(6) Uani 1 1 d
H45 H 0.100(5) 1.079(3) -0.2201(17) 0.038 Uiso 1 1 d
C46 C 0.1727(4) 0.9805(2) -0.15715(14) 0.0290(5) Uani 1 1 d
H46 H 0.037(5) 0.948(3) -0.1515(16) 0.035 Uiso 1 1 d
C47 C 0.3366(4) 0.9500(2) -0.12292(13) 0.0238(5) Uani 1 1 d
C48 C 0.3549(4) 0.8719(2) -0.08073(13) 0.0238(5) Uani 1 1 d
H48 H 0.259(4) 0.824(2) -0.0635(15) 0.029 Uiso 1 1 d

loop_
_atom_site_aniso_label
_atom_site_aniso_U_11
_atom_site_aniso_U_22
_atom_site_aniso_U_33
_atom_site_aniso_U_23
_atom_site_aniso_U_13
_atom_site_aniso_U_12
N1 0.0286(10) 0.0221(9) 0.0251(11) 0.0068(8) -0.0002(8) 0.0054(8)
C2 0.0293(12) 0.0192(11) 0.0250(12) 0.0084(10) -0.0003(10) 0.0062(9)
C3 0.0339(13) 0.0234(11) 0.0264(13) 0.0047(10) 0.0027(10) 0.0088(10)
C4 0.0397(14) 0.0215(11) 0.0281(13) 0.0044(11) 0.0012(11) 0.0097(11)
C5 0.0334(13) 0.0196(11) 0.0292(13) 0.0052(10) -0.0039(11) 0.0041(10)
C6 0.0273(12) 0.0212(11) 0.0292(13) 0.0093(10) -0.0002(10) 0.0064(9)
N7 0.0297(10) 0.0217(9) 0.0241(10) 0.0063(8) 0.0014(8) 0.0052(8)
N8 0.0286(10) 0.0257(10) 0.0268(11) 0.0070(9) 0.0034(9) 0.0059(8)
C9 0.0313(12) 0.0206(11) 0.0228(12) 0.0070(10) 0.0014(10) 0.0086(9)
C10 0.0310(13) 0.0286(13) 0.0312(14) 0.0071(11) 0.0058(11) 0.0102(10)
C11 0.0302(13) 0.0295(12) 0.0314(14) 0.0079(11) 0.0041(11) 0.0076(10)
C12 0.0379(14) 0.0233(12) 0.0258(13) 0.0031(11) 0.0013(11) 0.0061(11)
C13 0.0357(13) 0.0255(12) 0.0243(13) 0.0025(10) 0.0040(11) 0.0083(11)
C14 0.0322(12) 0.0213(11) 0.0248(12) 0.0069(10) 0.0032(10) 0.0072(10)
C15 0.0323(13) 0.0230(11) 0.0249(12) 0.0049(10) 0.0053(10) 0.0095(10)
N16 0.0287(10) 0.0215(10) 0.0290(11) 0.0053(9) -0.0016(9) 0.0041(8)
N17 0.0301(11) 0.0240(10) 0.0335(12) 0.0060(9) -0.0019(9) 0.0016(8)
C18 0.0276(12) 0.0288(12) 0.0308(13) 0.0110(11) -0.0024(10) 0.0057(10)
C19 0.0304(13) 0.0285(13) 0.0335(15) 0.0086(12) -0.0028(11) 0.0011(10)
C20 0.0285(12) 0.0319(13) 0.0343(14) 0.0159(12) 0.0008(11) 0.0035(10)
C21 0.0338(13) 0.0338(13) 0.0328(14) 0.0145(12) 0.0021(11) 0.0105(11)
C22 0.0341(13) 0.0281(12) 0.0282(13) 0.0091(11) 0.0005(11) 0.0069(11)
C23 0.0307(12) 0.0260(12) 0.0255(12) 0.0095(10) -0.0031(10) 0.0059(10)
C24 0.0315(12) 0.0218(11) 0.0284(13) 0.0067(10) -0.0017(10) 0.0037(10)
N25 0.0228(9) 0.0172(9) 0.0246(10) 0.0050(8) 0.0034(8) 0.0043(7)
C26 0.0259(11) 0.0145(10) 0.0239(12) 0.0032(9) 0.0039(9) 0.0042(8)
C27 0.0255(11) 0.0188(10) 0.0269(12) 0.0071(10) 0.0039(10) 0.0063(9)
C28 0.0228(11) 0.0210(11) 0.0290(13) 0.0046(10) 0.0042(10) 0.0050(9)
C29 0.0258(11) 0.0173(10) 0.0253(12) 0.0052(10) 0.0057(9) 0.0052(9)
C30 0.0253(11) 0.0137(10) 0.0233(12) 0.0017(9) 0.0017(9) 0.0040(8)
N31 0.0234(9) 0.0171(9) 0.0256(10) 0.0072(8) 0.0015(8) 0.0039(7)
N32 0.0264(10) 0.0226(9) 0.0261(11) 0.0091(9) 0.0014(8) 0.0072(8)
C33 0.0278(12) 0.0190(10) 0.0236(12) 0.0037(10) 0.0026(9) 0.0043(9)
C34 0.0340(13) 0.0270(12) 0.0272(13) 0.0105(11) 0.0002(10) 0.0074(10)
C35 0.0396(14) 0.0242(12) 0.0267(13) 0.0104(11) 0.0051(11) 0.0046(10)
C36 0.0320(13) 0.0217(11) 0.0276(13) 0.0048(10) 0.0078(10) 0.0016(10)
C37 0.0247(11) 0.0224(11) 0.0265(12) 0.0056(10) 0.0033(10) 0.0035(9)
C38 0.0252(11) 0.0185(10) 0.0238(12) 0.0037(9) 0.0045(9) 0.0051(9)
C39 0.0233(11) 0.0180(10) 0.0241(12) 0.0050(10) 0.0039(9) 0.0061(9)
N40 0.0245(9) 0.0165(9) 0.0223(10) 0.0050(8) 0.0035(8) 0.0035(7)
N41 0.0260(10) 0.0197(9) 0.0257(10) 0.0093(8) 0.0060(8) 0.0036(8)
C42 0.0278(12) 0.0183(10) 0.0222(12) 0.0038(9) 0.0031(9) 0.0040(9)
C43 0.0321(13) 0.0215(11) 0.0250(12) 0.0069(10) 0.0064(10) 0.0053(10)
C44 0.0442(15) 0.0242(12) 0.0271(13) 0.0090(11) 0.0065(11) 0.0121(11)
C45 0.0370(14) 0.0323(13) 0.0296(14) 0.0097(11) 0.0037(11) 0.0171(11)
C46 0.0283(12) 0.0289(12) 0.0294(13) 0.0065(11) 0.0041(10) 0.0105(10)
C47 0.0279(11) 0.0185(10) 0.0229(12) 0.0028(9) 0.0046(9) 0.0067(9)
C48 0.0242(11) 0.0205(11) 0.0237(12) 0.0055(10) 0.0041(9) 0.0029(9)

loop_
_atom_type_symbol
_atom_type_description
_atom_type_scat_dispersion_real
_atom_type_scat_dispersion_imag
_atom_type_scat_source
C C 0.0181 0.0091 'International Tables Vol C Tables 4.2.6.8 and 6.1.1.4'
H H 0.0000 0.0000 'International Tables Vol C Tables 4.2.6.8 and 6.1.1.4'
N N 0.0311 0.0180 'International Tables Vol C Tables 4.2.6.8 and 6.1.1.4'

loop_
_geom_angle_atom_site_label_1
_geom_angle_atom_site_label_2
_geom_angle_atom_site_label_3
_geom_angle
C2 N1 C6 115.9(2)
N1 C2 C3 125.6(2)
N1 C2 N7 114.6(2)
C3 C2 N7 119.8(2)
C2 C3 C4 116.2(3)
C2 C3 H3 120.1(16)
C4 C3 H3 123.6(16)
C5 C4 C3 120.4(3)
C5 C4 H4 121.9(17)
C3 C4 H4 117.6(17)
C4 C5 C6 117.5(2)
C4 C5 H5 123.2(18)
C6 C5 H5 119.3(19)
N1 C6 C5 124.3(2)
N1 C6 N16 114.9(2)
C5 C6 N16 120.8(2)
N8 N7 C15 114.13(19)
N8 N7 C2 119.3(2)
C15 N7 C2 126.5(2)
C9 N8 N7 103.6(2)
N8 C9 C10 127.1(2)
N8 C9 C14 111.9(2)
C10 C9 C14 121.0(2)
C11 C10 C9 117.6(3)
C11 C10 H10 121.0(17)
C9 C10 H10 121.4(17)
C10 C11 C12 121.9(2)
C10 C11 H11 118.4(18)
C12 C11 H11 119.7(18)
C13 C12 C11 121.5(2)
C13 C12 H12 116.8(17)
C11 C12 H12 121.7(18)
C12 C13 C14 118.5(3)
C12 C13 H13 122.7(16)
C14 C13 H13 118.6(17)
C15 C14 C13 136.0(3)
C15 C14 C9 104.5(2)
C13 C14 C9 119.5(2)
N7 C15 C14 105.9(2)
N7 C15 H15 119.2(17)
C14 C15 H15 134.9(17)
C24 N16 N17 113.9(2)
C24 N16 C6 127.1(2)
N17 N16 C6 119.0(2)
C18 N17 N16 103.3(2)
N17 C18 C23 111.9(2)
N17 C18 C19 127.0(2)
C23 C18 C19 121.0(3)
C20 C19 C18 117.3(2)
C20 C19 H19 121.9(18)
C18 C19 H19 120.8(18)
C19 C20 C21 121.9(2)
C19 C20 H20 118.8(18)
C21 C20 H20 119.3(18)
C22 C21 C20 121.7(3)
C22 C21 H21 120.6(17)
C20 C21 H21 117.7(17)
C21 C22 C23 117.9(2)
C21 C22 H22 121.9(18)
C23 C22 H22 120.1(17)
C24 C23 C22 135.0(2)
C24 C23 C18 104.7(2)
C22 C23 C18 120.3(2)
N16 C24 C23 106.2(2)
N16 C24 H24 117.0(18)
C23 C24 H24 136.7(18)
C26 N25 C30 115.30(19)
N25 C26 C27 125.2(2)
N25 C26 N31 114.8(2)
C27 C26 N31 119.91(19)
C26 C27 C28 117.2(2)
C26 C27 H27 119.3(16)
C28 C27 H27 123.5(16)
C27 C28 C29 119.8(2)
C27 C28 H28 121.2(16)
C29 C28 H28 118.9(16)
C30 C29 C28 117.0(2)
C30 C29 H29 122.0(15)
C28 C29 H29 121.0(16)
N25 C30 C29 125.5(2)
N25 C30 N40 114.6(2)
C29 C30 N40 119.94(19)
C39 N31 N32 114.17(18)
C39 N31 C26 127.13(18)
N32 N31 C26 118.61(18)
C33 N32 N31 103.16(18)
N32 C33 C38 112.41(19)
N32 C33 C34 127.1(2)
C38 C33 C34 120.5(2)
C35 C34 C33 117.1(2)
C35 C34 H34 122.7(16)
C33 C34 H34 120.1(16)
C34 C35 C36 122.4(2)
C34 C35 H35 117.7(18)
C36 C35 H35 119.9(18)
C37 C36 C35 121.8(2)
C37 C36 H36 119.2(16)
C35 C36 H36 118.8(16)
C36 C37 C38 117.6(2)
C36 C37 H37 119.6(16)
C38 C37 H37 122.8(16)
C39 C38 C33 103.9(2)
C39 C38 C37 135.5(2)
C33 C38 C37 120.5(2)
N31 C39 C38 106.33(19)
N31 C39 H39 125.1(16)
C38 C39 H39 128.6(16)
C48 N40 N41 114.03(17)
C48 N40 C30 127.39(18)
N41 N40 C30 118.58(18)
C42 N41 N40 103.12(18)
N41 C42 C47 112.34(19)
N41 C42 C43 127.3(2)
C47 C42 C43 120.4(2)
C44 C43 C42 117.4(2)
C44 C43 H43 124.1(16)
C42 C43 H43 118.4(16)
C43 C44 C45 122.2(2)
C43 C44 H44 120.5(18)
C45 C44 H44 117.3(18)
C46 C45 C44 121.7(2)
C46 C45 H45 114.8(17)
C44 C45 H45 123.4(17)
C45 C46 C47 117.8(2)
C45 C46 H46 120.8(17)
C47 C46 H46 121.3(17)
C48 C47 C46 135.6(2)
C48 C47 C42 104.0(2)
C46 C47 C42 120.4(2)
N40 C48 C47 106.51(19)
N40 C48 H48 123.6(17)
C47 C48 H48 129.9(17)

loop_
_geom_bond_atom_site_label_1
_geom_bond_atom_site_label_2
_geom_bond_distance
N1 C2 1.327(3)
N1 C6 1.334(3)
C2 C3 1.387(4)
C2 N7 1.431(3)
C3 C4 1.389(3)
C3 H3 1.05(3)
C4 C5 1.373(4)
C4 H4 1.00(3)
C5 C6 1.390(4)
C5 H5 0.97(3)
C6 N16 1.418(3)
N7 N8 1.352(3)
N7 C15 1.362(3)
N8 C9 1.349(3)
C9 C10 1.419(4)
C9 C14 1.424(4)
C10 C11 1.365(4)
C10 H10 1.00(3)
C11 C12 1.424(4)
C11 H11 0.97(3)
C12 C13 1.362(4)
C12 H12 1.02(3)
C13 C14 1.421(3)
C13 H13 0.99(3)
C14 C15 1.392(3)
C15 H15 0.98(3)
N16 C24 1.354(4)
N16 N17 1.366(3)
N17 C18 1.350(4)
C18 C23 1.423(4)
C18 C19 1.425(3)
C19 C20 1.362(4)
C19 H19 1.03(3)
C20 C21 1.433(4)
C20 H20 1.02(3)
C21 C22 1.369(4)
C21 H21 1.02(3)
C22 C23 1.415(4)
C22 H22 1.02(3)
C23 C24 1.390(4)
C24 H24 0.97(3)
N25 C26 1.333(3)
N25 C30 1.339(3)
C26 C27 1.381(3)
C26 N31 1.429(3)
C27 C28 1.384(3)
C27 H27 0.98(3)
C28 C29 1.392(3)
C28 H28 0.93(3)
C29 C30 1.373(3)
C29 H29 0.98(3)
C30 N40 1.427(3)
N31 C39 1.346(3)
N31 N32 1.361(2)
N32 C33 1.341(3)
C33 C38 1.423(3)
C33 C34 1.434(3)
C34 C35 1.365(4)
C34 H34 1.00(3)
C35 C36 1.420(4)
C35 H35 0.94(3)
C36 C37 1.369(3)
C36 H36 0.98(3)
C37 C38 1.424(3)
C37 H37 0.97(3)
C38 C39 1.394(3)
C39 H39 0.96(3)
N40 C48 1.350(3)
N40 N41 1.365(2)
N41 C42 1.344(3)
C42 C47 1.428(3)
C42 C43 1.430(3)
C43 C44 1.357(4)
C43 H43 0.97(3)
C44 C45 1.428(4)
C44 H44 0.97(3)
C45 C46 1.365(3)
C45 H45 0.97(3)
C46 C47 1.418(3)
C46 H46 0.94(3)
C47 C48 1.391(3)
C48 H48 0.90(3)
